data_4028748
loop_
_publ_author_name
'Shuxia Cao'
'Peng Gao'
'Yanchun Guo'
'Huamin Zhao'
'Jun Wang'
'Yifan Liu'
'Yufen Zhao'

_publ_section_title
;
 Unexpected Insertion of CO2 into the Pentacoordinate P-N Bond:
 Atherton-Todd-Type Reaction of Hydrospirophosphorane with Amines
;
_journal_name_full 'Journal of Organic Chemistry'
_journal_page_first 11283
_journal_page_last 11293
_journal_paper_doi 10.1021/jo4018342
_journal_volume 78
_journal_year 2013
_chemical_formula_moiety 'C10 H18 Cl N2 O4 P'
_chemical_formula_sum 'C10 H18 Cl N2 O4 P'
_chemical_formula_weight 296.68
_chemical_name_systematic
;
?
;
_space_group_IT_number 96
_symmetry_cell_setting tetragonal
_symmetry_space_group_name_Hall 'P 4nw 2abw'
_symmetry_space_group_name_H-M 'P 43 21 2'
_atom_sites_solution_hydrogens geom
_atom_sites_solution_primary direct
_atom_sites_solution_secondary difmap
_audit_creation_method SHELXL-97
_cell_angle_alpha 90.00
_cell_angle_beta 90.00
_cell_angle_gamma 90.00
_cell_formula_units_Z 4
_cell_length_a 8.2039(12)
_cell_length_b 8.2039(12)
_cell_length_c 21.191(4)
_cell_measurement_reflns_used 4351
_cell_measurement_temperature 293(2)
_cell_measurement_theta_max 27.9725
_cell_measurement_theta_min 1.9220
_cell_volume 1426.2(4)
_computing_cell_refinement 'CrystalClear (Rigaku/MSC Inc., 2006)'
_computing_data_collection 'CrystalClear (Rigaku/MSC Inc., 2006)'
_computing_data_reduction 'CrystalClear (Rigaku/MSC Inc., 2006)'
_computing_molecular_graphics SHELXTL
_computing_publication_material SHELXTL
_computing_structure_refinement 'SHELXL-97 (Sheldrick, 1997)'
_computing_structure_solution 'SHELXS-97 (Sheldrick, 1990)'
_diffrn_ambient_temperature 293(2)
_diffrn_detector_area_resol_mean 28.5714
_diffrn_measured_fraction_theta_full 0.995
_diffrn_measured_fraction_theta_max 0.995
_diffrn_measurement_device_type 'Rigaku Saturn'
_diffrn_measurement_method \w
_diffrn_radiation_monochromator graphite
_diffrn_radiation_source 'fine-focus sealed tube'
_diffrn_radiation_type MoK\a
_diffrn_radiation_wavelength 0.71073
_diffrn_reflns_av_R_equivalents 0.0317
_diffrn_reflns_av_sigmaI/netI 0.0372
_diffrn_reflns_limit_h_max 10
_diffrn_reflns_limit_h_min -6
_diffrn_reflns_limit_k_max 6
_diffrn_reflns_limit_k_min -10
_diffrn_reflns_limit_l_max 27
_diffrn_reflns_limit_l_min -26
_diffrn_reflns_number 5470
_diffrn_reflns_theta_full 27.97
_diffrn_reflns_theta_max 27.97
_diffrn_reflns_theta_min 2.66
_exptl_absorpt_coefficient_mu 0.388
_exptl_absorpt_correction_T_max 1.0000
_exptl_absorpt_correction_T_min 0.7760
_exptl_absorpt_correction_type multi-scan
_exptl_absorpt_process_details 'Jacobson, R. (1998) Private communication'
_exptl_crystal_colour Colourless
_exptl_crystal_density_diffrn 1.382
_exptl_crystal_description Prism
_exptl_crystal_F_000 624
_exptl_crystal_size_max 0.2000
_exptl_crystal_size_mid 0.2000
_exptl_crystal_size_min 0.2000
_refine_diff_density_max 0.191
_refine_diff_density_min -0.218
_refine_diff_density_rms 0.037
_refine_ls_abs_structure_details 'Flack H D (1983), Acta Cryst. A39, 876-881'
_refine_ls_abs_structure_Flack -0.01(13)
_refine_ls_extinction_method SHELXL
_refine_ls_goodness_of_fit_ref 1.096
_refine_ls_hydrogen_treatment mixed
_refine_ls_matrix_type full
_refine_ls_number_parameters 93
_refine_ls_number_reflns 1704
_refine_ls_number_restraints 0
_refine_ls_restrained_S_all 1.096
_refine_ls_R_factor_all 0.0501
_refine_ls_R_factor_gt 0.0425
_refine_ls_shift/su_max 0.001
_refine_ls_shift/su_mean 0.000
_refine_ls_structure_factor_coef Fsqd
_refine_ls_weighting_details 'calc w=1/[\s^2^(Fo^2^)+(0.0398P)^2^+0.0452P] where P=(Fo^2^+2Fc^2^)/3'
_refine_ls_weighting_scheme calc
_refine_ls_wR_factor_gt 0.0868
_refine_ls_wR_factor_ref 0.0908
_reflns_number_gt 1511
_reflns_number_total 1704
_reflns_threshold_expression >2sigma(I)
_cod_data_source_file jo4018342_si_002_1.cif
_cod_data_source_block c
_cod_database_code 4028748

loop_
_symmetry_equiv_pos_as_xyz
'x, y, z'
'-x, -y, z+1/2'
'-y+1/2, x+1/2, z+3/4'
'y+1/2, -x+1/2, z+1/4'
'-x+1/2, y+1/2, -z+3/4'
'x+1/2, -y+1/2, -z+1/4'
'y, x, -z'
'-y, -x, -z+1/2'

loop_
_atom_site_label
_atom_site_type_symbol
_atom_site_fract_x
_atom_site_fract_y
_atom_site_fract_z
_atom_site_U_iso_or_equiv
_atom_site_adp_type
_atom_site_occupancy
_atom_site_symmetry_multiplicity
_atom_site_calc_flag
_atom_site_refinement_flags
P1 P 0.96001(6) -0.03999(6) 0.0000 0.0362(2) Uani 1 2 d S
Cl1 Cl 1.13605(7) 0.13605(7) 0.0000 0.0575(3) Uani 1 2 d S
N1 N 0.7899(2) 0.0135(3) 0.03252(9) 0.0432(5) Uani 1 1 d .
O1 O 1.03071(19) -0.11069(18) 0.07130(7) 0.0460(4) Uani 1 1 d .
O2 O 1.1448(3) -0.3244(2) 0.11721(8) 0.0780(7) Uani 1 1 d .
C1 C 1.0907(3) -0.2615(3) 0.07060(11) 0.0501(6) Uani 1 1 d .
C2 C 0.6629(3) 0.0819(3) -0.00636(11) 0.0429(5) Uani 1 1 d .
C3 C 0.5964(3) 0.2465(3) 0.01644(12) 0.0511(6) Uani 1 1 d .
H3 H 0.5103 0.2801 -0.0129 0.061 Uiso 1 1 calc R
C4 C 0.5205(4) 0.2286(4) 0.08115(14) 0.0716(8) Uani 1 1 d .
H4A H 0.4407 0.1431 0.0802 0.107 Uiso 1 1 calc R
H4B H 0.4689 0.3292 0.0929 0.107 Uiso 1 1 calc R
H4C H 0.6036 0.2024 0.1114 0.107 Uiso 1 1 calc R
C5 C 0.7273(4) 0.3779(3) 0.01589(15) 0.0703(8) Uani 1 1 d .
H5A H 0.6840 0.4767 0.0335 0.105 Uiso 1 1 calc R
H5B H 0.7618 0.3975 -0.0267 0.105 Uiso 1 1 calc R
H5C H 0.8188 0.3426 0.0406 0.105 Uiso 1 1 calc R
H1 H 0.766(3) -0.026(3) 0.0628(11) 0.034(6) Uiso 1 1 d .
H2 H 0.577(2) 0.019(2) -0.0100(9) 0.032(6) Uiso 1 1 d .

loop_
_atom_site_aniso_label
_atom_site_aniso_U_11
_atom_site_aniso_U_22
_atom_site_aniso_U_33
_atom_site_aniso_U_23
_atom_site_aniso_U_13
_atom_site_aniso_U_12
P1 0.0405(3) 0.0405(3) 0.0275(3) 0.0053(2) -0.0053(2) -0.0023(3)
Cl1 0.0523(3) 0.0523(3) 0.0681(6) 0.0009(3) -0.0009(3) -0.0144(4)
N1 0.0445(11) 0.0510(12) 0.0342(10) 0.0136(9) 0.0026(8) -0.0008(10)
O1 0.0594(10) 0.0493(9) 0.0291(7) 0.0038(6) -0.0093(7) 0.0079(8)
O2 0.1053(16) 0.0842(14) 0.0444(11) 0.0224(10) -0.0123(11) 0.0321(13)
C1 0.0520(14) 0.0560(15) 0.0424(13) 0.0116(11) -0.0034(11) 0.0016(13)
C2 0.0359(12) 0.0499(13) 0.0429(13) -0.0002(11) -0.0072(10) -0.0105(11)
C3 0.0425(13) 0.0561(15) 0.0546(15) 0.0010(11) -0.0063(11) 0.0063(13)
C4 0.0623(17) 0.089(2) 0.0636(18) -0.0098(16) 0.0050(15) 0.0156(17)
C5 0.0736(19) 0.0487(15) 0.089(2) 0.0020(15) -0.0071(16) 0.0006(14)

loop_
_atom_type_symbol
_atom_type_description
_atom_type_scat_dispersion_real
_atom_type_scat_dispersion_imag
_atom_type_scat_source
C C 0.0033 0.0016 'International Tables Vol C Tables 4.2.6.8 and 6.1.1.4'
H H 0.0000 0.0000 'International Tables Vol C Tables 4.2.6.8 and 6.1.1.4'
N N 0.0061 0.0033 'International Tables Vol C Tables 4.2.6.8 and 6.1.1.4'
O O 0.0106 0.0060 'International Tables Vol C Tables 4.2.6.8 and 6.1.1.4'
P P 0.1023 0.0942 'International Tables Vol C Tables 4.2.6.8 and 6.1.1.4'
Cl Cl 0.1484 0.1585 'International Tables Vol C Tables 4.2.6.8 and 6.1.1.4'

loop_
_geom_angle_atom_site_label_1
_geom_angle_atom_site_label_2
_geom_angle_atom_site_label_3
_geom_angle
_geom_angle_site_symmetry_1
_geom_angle_site_symmetry_3
N1 P1 N1 130.55(15) 7_645 .
N1 P1 O1 90.47(9) 7_645 7_645
N1 P1 O1 89.53(8) . 7_645
N1 P1 O1 89.53(8) 7_645 .
N1 P1 O1 90.47(9) . .
O1 P1 O1 180.00(16) 7_645 .
N1 P1 Cl1 114.73(8) 7_645 .
N1 P1 Cl1 114.73(8) . .
O1 P1 Cl1 90.00(6) 7_645 .
O1 P1 Cl1 90.00(6) . .
C2 N1 P1 119.05(16) . .
C2 N1 H1 118.2(18) . .
P1 N1 H1 118.2(17) . .
C1 O1 P1 115.37(14) . .
O2 C1 O1 121.8(2) . .
O2 C1 C2 126.0(2) . 7_645
O1 C1 C2 112.15(19) . 7_645
N1 C2 C1 103.82(18) . 7_645
N1 C2 C3 114.8(2) . .
C1 C2 C3 113.0(2) 7_645 .
N1 C2 H2 113.6(13) . .
C1 C2 H2 106.3(13) 7_645 .
C3 C2 H2 105.1(13) . .
C4 C3 C5 111.5(2) . .
C4 C3 C2 110.3(2) . .
C5 C3 C2 111.7(2) . .
C4 C3 H3 107.7 . .
C5 C3 H3 107.7 . .
C2 C3 H3 107.7 . .
C3 C4 H4A 109.5 . .
C3 C4 H4B 109.5 . .
H4A C4 H4B 109.5 . .
C3 C4 H4C 109.5 . .
H4A C4 H4C 109.5 . .
H4B C4 H4C 109.5 . .
C3 C5 H5A 109.5 . .
C3 C5 H5B 109.5 . .
H5A C5 H5B 109.5 . .
C3 C5 H5C 109.5 . .
H5A C5 H5C 109.5 . .
H5B C5 H5C 109.5 . .

loop_
_geom_bond_atom_site_label_1
_geom_bond_atom_site_label_2
_geom_bond_distance
_geom_bond_site_symmetry_2
P1 N1 1.617(2) 7_645
P1 N1 1.617(2) .
P1 O1 1.7192(14) 7_645
P1 O1 1.7192(14) .
P1 Cl1 2.0424(11) .
N1 C2 1.442(3) .
N1 H1 0.75(2) .
O1 C1 1.331(3) .
O2 C1 1.199(3) .
C1 C2 1.498(3) 7_645
C2 C1 1.498(3) 7_645
C2 C3 1.534(3) .
C2 H2 0.879(19) .
C3 C4 1.513(4) .
C3 C5 1.522(4) .
C3 H3 0.9800 .
C4 H4A 0.9600 .
C4 H4B 0.9600 .
C4 H4C 0.9600 .
C5 H5A 0.9600 .
C5 H5B 0.9600 .
C5 H5C 0.9600 .
